data_2228098
loop_
_publ_author_name
'Zhang, Qing-Fu'
'Han, Dan-Dan'
'Pang, Jian-Dong'
'Meng, Ning-Ning'

_publ_section_title
;
 Bis(\m-pyridine-2,4-dicarboxylato)-\k^3^<i>N</i>,<i>O</i>^2^:<i>O</i>^2^;\k^3^<i>O</i>^2^:<i>N</i>,<i>O</i>^2^-bis[triaquamagnesium(II)]
;
_journal_coeditor_code XU5007
_journal_issue 9
_journal_name_full 'Acta Crystallographica Section E'
_journal_page_first m1067
_journal_paper_doi 10.1107/S1600536810030722
_journal_volume 66
_journal_year 2010
_chemical_formula_iupac '[Mg2 (C7 H3 N O4)2 (H2 O)6]'
_chemical_formula_moiety 'C14 H18 Mg2 N2 O14'
_chemical_formula_sum 'C14 H18 Mg2 N2 O14'
_chemical_formula_weight 486.92
_chemical_name_systematic
;
Bis(\m-pyridine-2,4-dicarboxylato)-
\k^3^<i>N</i>,<i>O</i>^2^:<i>O</i>^2^;\k^3^<i>O</i>^2^:<i>N</i>,<i>O</i>^2^-
bis[triaquamagnesium(II)]
;
_space_group_IT_number 61
_symmetry_cell_setting orthorhombic
_symmetry_space_group_name_Hall '-P 2ac 2ab'
_symmetry_space_group_name_H-M 'P b c a'
_atom_sites_solution_hydrogens geom
_atom_sites_solution_primary direct
_atom_sites_solution_secondary difmap
_audit_creation_method SHELXL-97
_cell_angle_alpha 90.00
_cell_angle_beta 90.00
_cell_angle_gamma 90.00
_cell_formula_units_Z 4
_cell_length_a 7.9221(8)
_cell_length_b 12.0951(12)
_cell_length_c 20.2989(18)
_cell_measurement_reflns_used 2705
_cell_measurement_temperature 293(2)
_cell_measurement_theta_max 26.75
_cell_measurement_theta_min 3.22
_cell_volume 1945.0(3)
_computing_cell_refinement 'SAINT (Siemens, 1996)'
_computing_data_collection 'SMART (Siemens, 1996)'
_computing_data_reduction 'SAINT (Siemens, 1996)'
_computing_molecular_graphics 'SHELXTL (Sheldrick, 2008)'
_computing_publication_material 'SHELXTL (Sheldrick, 2008)'
_computing_structure_refinement 'SHELXL97 (Sheldrick, 2008)'
_computing_structure_solution 'SHELXS97 (Sheldrick, 2008)'
_diffrn_ambient_temperature 293(2)
_diffrn_measured_fraction_theta_full 0.999
_diffrn_measured_fraction_theta_max 0.999
_diffrn_measurement_device_type 'Bruker SMART CCD area-detector'
_diffrn_measurement_method '\f and \w scans'
_diffrn_radiation_monochromator graphite
_diffrn_radiation_source 'fine-focus sealed tube'
_diffrn_radiation_type MoK\a
_diffrn_radiation_wavelength 0.71073
_diffrn_reflns_av_R_equivalents 0.0422
_diffrn_reflns_av_sigmaI/netI 0.0326
_diffrn_reflns_limit_h_max 9
_diffrn_reflns_limit_h_min -5
_diffrn_reflns_limit_k_max 14
_diffrn_reflns_limit_k_min -14
_diffrn_reflns_limit_l_max 23
_diffrn_reflns_limit_l_min -24
_diffrn_reflns_number 8884
_diffrn_reflns_theta_full 25.02
_diffrn_reflns_theta_max 25.02
_diffrn_reflns_theta_min 2.01
_diffrn_standards_number 0
_exptl_absorpt_coefficient_mu 0.205
_exptl_absorpt_correction_T_max 0.9699
_exptl_absorpt_correction_T_min 0.9506
_exptl_absorpt_correction_type multi-scan
_exptl_absorpt_process_details '(SADABS; Sheldrick, 1996)'
_exptl_crystal_colour colorless
_exptl_crystal_density_diffrn 1.663
_exptl_crystal_density_method 'not measured'
_exptl_crystal_description block
_exptl_crystal_F_000 1008
_exptl_crystal_size_max 0.25
_exptl_crystal_size_mid 0.18
_exptl_crystal_size_min 0.15
_refine_diff_density_max 0.360
_refine_diff_density_min -0.301
_refine_ls_extinction_method none
_refine_ls_goodness_of_fit_ref 1.056
_refine_ls_hydrogen_treatment constr
_refine_ls_matrix_type full
_refine_ls_number_parameters 145
_refine_ls_number_reflns 1719
_refine_ls_number_restraints 0
_refine_ls_restrained_S_all 1.056
_refine_ls_R_factor_all 0.0606
_refine_ls_R_factor_gt 0.0404
_refine_ls_shift/su_max 0.000
_refine_ls_shift/su_mean 0.000
_refine_ls_structure_factor_coef Fsqd
_refine_ls_weighting_details 'calc w=1/[\s^2^(Fo^2^)+(0.0376P)^2^+1.7679P] where P=(Fo^2^+2Fc^2^)/3'
_refine_ls_weighting_scheme calc
_refine_ls_wR_factor_gt 0.0877
_refine_ls_wR_factor_ref 0.0999
_reflns_number_gt 1289
_reflns_number_total 1719
_reflns_threshold_expression I>2sigma(I)
_cod_data_source_file xu5007.cif
_cod_data_source_block I
_cod_database_code 2228098
_cod_database_fobs_code 2228098

loop_
_symmetry_equiv_pos_as_xyz
'x, y, z'
'-x+1/2, -y, z+1/2'
'x+1/2, -y+1/2, -z'
'-x, y+1/2, -z+1/2'
'-x, -y, -z'
'x-1/2, y, -z-1/2'
'-x-1/2, y-1/2, z'
'x, -y-1/2, z-1/2'

loop_
_atom_site_type_symbol
_atom_site_label
_atom_site_fract_x
_atom_site_fract_y
_atom_site_fract_z
_atom_site_U_iso_or_equiv
_atom_site_adp_type
_atom_site_calc_flag
_atom_site_refinement_flags
_atom_site_occupancy
_atom_site_disorder_assembly
_atom_site_disorder_group
Mg Mg1 0.07954(11) 0.60169(7) 0.04323(3) 0.0240(2) Uani d . 1 . .
O O1 -0.0075(2) 0.43818(14) 0.05141(7) 0.0272(4) Uani d . 1 . .
O O2 -0.0923(4) 0.30663(19) 0.12021(10) 0.0760(9) Uani d . 1 . .
O O3 -0.0102(4) 0.3649(2) 0.35781(9) 0.0875(11) Uani d . 1 . .
H H6A 0.1178 0.8068 0.0765 0.105 Uiso d R 1 . .
H H5B -0.1892 0.7246 0.0848 0.105 Uiso d R 1 . .
H H5A -0.2377 0.6193 0.0826 0.105 Uiso d R 1 . .
H H7A 0.3503 0.5401 -0.0194 0.105 Uiso d R 1 . .
H H7B 0.4054 0.5600 0.0457 0.105 Uiso d R 1 . .
H H6B 0.2174 0.8016 0.0211 0.105 Uiso d R 1 . .
O O4 0.1026(2) 0.51899(15) 0.39638(8) 0.0364(5) Uani d . 1 . .
O O5 -0.1604(2) 0.66298(14) 0.06670(8) 0.0323(5) Uani d . 1 . .
O O6 0.1539(3) 0.76106(16) 0.04659(9) 0.0491(6) Uani d . 1 . .
O O7 0.3209(2) 0.56088(17) 0.01937(8) 0.0430(5) Uani d . 1 . .
N N1 0.1126(3) 0.56101(17) 0.14911(9) 0.0257(5) Uani d . 1 . .
C C1 -0.0232(4) 0.3941(2) 0.10852(11) 0.0325(6) Uani d . 1 . .
C C2 0.0461(3) 0.4620(2) 0.16485(11) 0.0261(6) Uani d . 1 . .
C C3 0.0314(3) 0.4258(2) 0.22895(11) 0.0302(6) Uani d . 1 . .
H H3 -0.0135 0.3564 0.2378 0.036 Uiso calc R 1 . .
C C4 0.0838(3) 0.4934(2) 0.28011(11) 0.0281(6) Uani d . 1 . .
C C5 0.0576(4) 0.4556(2) 0.35037(12) 0.0361(7) Uani d . 1 . .
C C6 0.1530(4) 0.5952(2) 0.26430(11) 0.0318(6) Uani d . 1 . .
H H6 0.1902 0.6426 0.2973 0.038 Uiso calc R 1 . .
C C7 0.1660(4) 0.6255(2) 0.19836(11) 0.0325(6) Uani d . 1 . .
H H7 0.2139 0.6935 0.1881 0.039 Uiso calc R 1 . .

loop_
_atom_site_aniso_label
_atom_site_aniso_U_11
_atom_site_aniso_U_22
_atom_site_aniso_U_33
_atom_site_aniso_U_12
_atom_site_aniso_U_13
_atom_site_aniso_U_23
Mg1 0.0328(5) 0.0234(5) 0.0157(4) -0.0004(4) 0.0015(3) -0.0008(3)
O1 0.0415(11) 0.0250(10) 0.0151(8) 0.0001(8) -0.0028(8) 0.0000(7)
O2 0.151(3) 0.0485(15) 0.0289(11) -0.0543(16) -0.0205(13) 0.0080(10)
O3 0.176(3) 0.0627(17) 0.0241(11) -0.0682(19) 0.0088(14) 0.0028(10)
O4 0.0497(12) 0.0419(12) 0.0176(8) -0.0064(9) -0.0043(8) -0.0016(8)
O5 0.0379(11) 0.0271(10) 0.0320(9) 0.0057(8) 0.0049(8) -0.0031(8)
O6 0.0683(15) 0.0308(11) 0.0482(12) -0.0158(10) 0.0282(11) -0.0089(9)
O7 0.0339(11) 0.0693(15) 0.0260(9) 0.0104(10) -0.0014(8) -0.0103(9)
N1 0.0348(13) 0.0239(12) 0.0185(10) -0.0021(9) -0.0003(9) 0.0002(8)
C1 0.0538(18) 0.0229(14) 0.0208(13) -0.0060(13) -0.0040(12) -0.0003(11)
C2 0.0327(15) 0.0238(14) 0.0220(12) -0.0006(11) -0.0008(11) 0.0010(10)
C3 0.0445(17) 0.0256(14) 0.0205(12) -0.0074(12) -0.0023(12) 0.0028(10)
C4 0.0349(15) 0.0301(15) 0.0194(12) -0.0011(12) -0.0010(11) 0.0007(10)
C5 0.0526(19) 0.0362(17) 0.0193(13) -0.0074(14) -0.0014(12) 0.0027(12)
C6 0.0449(16) 0.0308(15) 0.0196(12) -0.0068(13) -0.0052(12) -0.0026(10)
C7 0.0466(17) 0.0275(15) 0.0236(13) -0.0102(13) -0.0025(12) 0.0009(11)

loop_
_atom_type_symbol
_atom_type_description
_atom_type_scat_dispersion_real
_atom_type_scat_dispersion_imag
_atom_type_scat_source
C C 0.0033 0.0016 'International Tables Vol C Tables 4.2.6.8 and 6.1.1.4'
H H 0.0000 0.0000 'International Tables Vol C Tables 4.2.6.8 and 6.1.1.4'
O O 0.0106 0.0060 'International Tables Vol C Tables 4.2.6.8 and 6.1.1.4'
N N 0.0061 0.0033 'International Tables Vol C Tables 4.2.6.8 and 6.1.1.4'
Mg Mg 0.0486 0.0363 'International Tables Vol C Tables 4.2.6.8 and 6.1.1.4'

loop_
_geom_angle_atom_site_label_1
_geom_angle_atom_site_label_2
_geom_angle_atom_site_label_3
_geom_angle_site_symmetry_1
_geom_angle_site_symmetry_3
_geom_angle
_geom_angle_publ_flag
O6 Mg1 O7 . . 88.02(9) ?
O6 Mg1 O1 . 5_565 109.63(8) ?
O7 Mg1 O1 . 5_565 88.93(7) ?
O6 Mg1 O5 . . 85.36(8) ?
O7 Mg1 O5 . . 173.33(9) ?
O1 Mg1 O5 5_565 . 92.50(7) ?
O6 Mg1 O1 . . 173.16(8) ?
O7 Mg1 O1 . . 95.68(8) ?
O1 Mg1 O1 5_565 . 76.26(7) ?
O5 Mg1 O1 . . 90.98(8) ?
O6 Mg1 N1 . . 98.32(8) ?
O7 Mg1 N1 . . 93.77(8) ?
O1 Mg1 N1 5_565 . 152.00(8) ?
O5 Mg1 N1 . . 88.02(8) ?
O1 Mg1 N1 . . 75.74(7) ?
O6 Mg1 Mg1 . 5_565 148.06(7) ?
O7 Mg1 Mg1 . 5_565 92.97(6) ?
O1 Mg1 Mg1 5_565 5_565 38.56(5) ?
O5 Mg1 Mg1 . 5_565 92.20(6) ?
O1 Mg1 Mg1 . 5_565 37.70(4) ?
N1 Mg1 Mg1 . 5_565 113.44(7) ?
C1 O1 Mg1 . 5_565 135.94(16) ?
C1 O1 Mg1 . . 119.66(15) ?
Mg1 O1 Mg1 5_565 . 103.74(7) ?
Mg1 O5 H5B . . 130.0 ?
Mg1 O5 H5A . . 120.5 ?
H5B O5 H5A . . 100.5 ?
Mg1 O6 H6A . . 122.4 ?
Mg1 O6 H6B . . 133.3 ?
H6A O6 H6B . . 104.2 ?
Mg1 O7 H7A . . 123.0 ?
Mg1 O7 H7B . . 126.1 ?
H7A O7 H7B . . 110.8 ?
C7 N1 C2 . . 117.7(2) ?
C7 N1 Mg1 . . 129.22(17) ?
C2 N1 Mg1 . . 112.37(15) ?
O2 C1 O1 . . 125.6(2) ?
O2 C1 C2 . . 119.3(2) ?
O1 C1 C2 . . 115.0(2) ?
N1 C2 C3 . . 122.7(2) ?
N1 C2 C1 . . 116.5(2) ?
C3 C2 C1 . . 120.7(2) ?
C2 C3 C4 . . 119.7(2) ?
C2 C3 H3 . . 120.2 ?
C4 C3 H3 . . 120.2 ?
C6 C4 C3 . . 118.0(2) ?
C6 C4 C5 . . 122.8(2) ?
C3 C4 C5 . . 119.2(2) ?
O3 C5 O4 . . 125.1(2) ?
O3 C5 C4 . . 116.5(2) ?
O4 C5 C4 . . 118.4(2) ?
C4 C6 C7 . . 119.1(2) ?
C4 C6 H6 . . 120.5 ?
C7 C6 H6 . . 120.5 ?
N1 C7 C6 . . 122.9(2) ?
N1 C7 H7 . . 118.6 ?
C6 C7 H7 . . 118.6 ?

loop_
_geom_bond_atom_site_label_1
_geom_bond_atom_site_label_2
_geom_bond_site_symmetry_2
_geom_bond_distance
_geom_bond_publ_flag
Mg1 N1 . 2.2202(19) yes
Mg1 O1 . 2.1011(19) yes
Mg1 O1 5_565 2.0613(16) yes
Mg1 O5 . 2.0953(19) yes
Mg1 O6 . 2.017(2) yes
Mg1 O7 . 2.033(2) yes
O1 C1 . 1.282(3) ?
O2 C1 . 1.215(3) ?
O3 C5 . 1.231(3) ?
O4 C5 . 1.260(3) ?
O5 H5B . 0.8616 ?
O5 H5A . 0.8701 ?
O6 H6A . 0.8688 ?
O6 H6B . 0.8725 ?
O7 H7A . 0.8581 ?
O7 H7B . 0.8563 ?
N1 C7 . 1.336(3) ?
N1 C2 . 1.347(3) ?
C1 C2 . 1.511(3) ?
C2 C3 . 1.378(3) ?
C3 C4 . 1.385(3) ?
C3 H3 . 0.9300 ?
C4 C6 . 1.385(4) ?
C4 C5 . 1.512(3) ?
C6 C7 . 1.392(3) ?
C6 H6 . 0.9300 ?
C7 H7 . 0.9300 ?

loop_
_geom_hbond_atom_site_label_D
_geom_hbond_atom_site_label_H
_geom_hbond_atom_site_label_A
_geom_hbond_site_symmetry_A
_geom_hbond_distance_DH
_geom_hbond_distance_HA
_geom_hbond_distance_DA
_geom_hbond_angle_DHA
_geom_hbond_publ_flag
O5 H5A O4 6_556 0.87 1.80 2.668(3) 171.5 yes
O5 H5B O2 7_565 0.86 2.12 2.834(3) 139.9 yes
O6 H6A O3 4 0.87 1.73 2.576(3) 163.2 yes
O6 H6B O5 3_565 0.87 2.07 2.880(2) 153.5 yes
O7 H7A O4 2_564 0.86 1.89 2.745(2) 173.5 yes
O7 H7B O4 6_656 0.86 2.02 2.857(3) 166.4 yes
